data_4032556
loop_
_publ_author_name
'Zheng, Long-Sheng'
'Llopis, Quentin'
'Echeverria, Pierre-Georges'
'F\'erard, Charl\`ene'
'Guillamot, G\'erard'
'Phansavath, Phannarath'
'Ratovelomanana-Vidal, Virginie'

_publ_section_title
;
 Asymmetric Transfer Hydrogenation of (Hetero)arylketones with Tethered
 Rh(III)-N-(p-Tolylsulfonyl)-1,2-diphenylethylene-1,2-diamine Complexes:
 Scope and Limitations.
;
_journal_issue 11
_journal_name_full 'The Journal of organic chemistry'
_journal_page_first 5607
_journal_page_last 5615
_journal_paper_doi 10.1021/acs.joc.7b00436
_journal_volume 82
_journal_year 2017
_chemical_formula_moiety 'C40 H40 Cl10 F N2 O2 Rh S'
_chemical_formula_sum 'C40 H40 Cl10 F N2 O2 Rh S'
_chemical_formula_weight 1089.21
_space_group_crystal_system orthorhombic
_space_group_IT_number 19
_space_group_name_Hall 'P 2ac 2ab'
_space_group_name_H-M_alt 'P 21 21 21'
_symmetry_space_group_name_Hall 'P 2ac 2ab'
_symmetry_space_group_name_H-M 'P 21 21 21'
_atom_sites_solution_hydrogens geom
_atom_sites_solution_primary direct
_atom_sites_solution_secondary difmap
_audit_creation_method SHELXL-2014/7
_cell_angle_alpha 90
_cell_angle_beta 90
_cell_angle_gamma 90
_cell_formula_units_Z 4
_cell_length_a 14.2252(8)
_cell_length_b 17.5063(11)
_cell_length_c 19.1686(11)
_cell_measurement_reflns_used 9812
_cell_measurement_temperature 200(2)
_cell_measurement_theta_max 25.94
_cell_measurement_theta_min 2.33
_cell_volume 4773.6(5)
_computing_cell_refinement 'Bruker SAINT'
_computing_data_collection 'Bruker APEX2'
_computing_data_reduction 'Bruker SAINT'
_computing_molecular_graphics 'DIAMOND (Brandenburg, 2006)'
_computing_publication_material 'WinGX publication routines (Farrugia, 2012)'
_computing_structure_refinement 'SHELXL-2014/7 (Sheldrick, 2014)'
_computing_structure_solution 'SHELXS-2013 (Sheldrick, 2008)'
_diffrn_ambient_temperature 200(2)
_diffrn_measured_fraction_theta_full 0.997
_diffrn_measured_fraction_theta_max 0.990
_diffrn_radiation_type MoK\a
_diffrn_radiation_wavelength 0.71073
_diffrn_reflns_av_R_equivalents 0.0344
_diffrn_reflns_av_unetI/netI 0.0374
_diffrn_reflns_Laue_measured_fraction_full 0.997
_diffrn_reflns_Laue_measured_fraction_max 0.990
_diffrn_reflns_limit_h_max 18
_diffrn_reflns_limit_h_min -19
_diffrn_reflns_limit_k_max 23
_diffrn_reflns_limit_k_min -23
_diffrn_reflns_limit_l_max 23
_diffrn_reflns_limit_l_min -25
_diffrn_reflns_number 61040
_diffrn_reflns_point_group_measured_fraction_full 0.998
_diffrn_reflns_point_group_measured_fraction_max 0.989
_diffrn_reflns_theta_full 25.242
_diffrn_reflns_theta_max 28.831
_diffrn_reflns_theta_min 2.129
_exptl_absorpt_coefficient_mu 1.001
_exptl_absorpt_correction_T_max 0.746
_exptl_absorpt_correction_T_min 0.67
_exptl_absorpt_correction_type multi-scan
_exptl_crystal_colour colorless
_exptl_crystal_density_diffrn 1.516
_exptl_crystal_density_method 'not measured'
_exptl_crystal_description block
_exptl_crystal_F_000 2200
_exptl_crystal_size_max 0.26
_exptl_crystal_size_mid 0.22
_exptl_crystal_size_min 0.17
_refine_diff_density_max 0.889
_refine_diff_density_min -0.696
_refine_diff_density_rms 0.096
_refine_ls_abs_structure_details
;
 Flack x determined using 4287 quotients [(I+)-(I-)]/[(I+)+(I-)]
 (Parsons, Flack and Wagner, Acta Cryst. B69 (2013) 249-259).
;
_refine_ls_abs_structure_Flack 0.005(9)
_refine_ls_extinction_method none
_refine_ls_goodness_of_fit_ref 1.030
_refine_ls_hydrogen_treatment constr
_refine_ls_matrix_type full
_refine_ls_number_parameters 546
_refine_ls_number_reflns 12361
_refine_ls_number_restraints 88
_refine_ls_restrained_S_all 1.076
_refine_ls_R_factor_all 0.0604
_refine_ls_R_factor_gt 0.0490
_refine_ls_shift/su_max 0.008
_refine_ls_shift/su_mean 0.001
_refine_ls_structure_factor_coef Fsqd
_refine_ls_weighting_details 'w=1/[\s^2^(Fo^2^)+(0.0881P)^2^+3.6691P] where P=(Fo^2^+2Fc^2^)/3'
_refine_ls_weighting_scheme calc
_refine_ls_wR_factor_gt 0.1332
_refine_ls_wR_factor_ref 0.1417
_reflns_Friedel_coverage 0.822
_reflns_Friedel_fraction_full 1.000
_reflns_Friedel_fraction_max 0.988
_reflns_number_gt 10718
_reflns_number_total 12361
_reflns_threshold_expression 'I > 2\s(I)'
_cod_data_source_file jo7b00436_si_003.cif
_cod_data_source_block shelx
_cod_database_code 4032556
_shelx_shelxl_version_number 2014/7
_shelx_space_group_comment
;
The symmetry employed for this shelxl refinement is uniquely defined
by the following loop, which should always be used as a source of
symmetry information in preference to the above space-group names.
They are only intended as comments.
;

loop_
_space_group_symop_operation_xyz
'x, y, z'
'-x+1/2, -y, z+1/2'
'x+1/2, -y+1/2, -z'
'-x, y+1/2, -z+1/2'

loop_
_atom_site_label
_atom_site_type_symbol
_atom_site_fract_x
_atom_site_fract_y
_atom_site_fract_z
_atom_site_U_iso_or_equiv
_atom_site_adp_type
_atom_site_occupancy
_atom_site_site_symmetry_order
_atom_site_calc_flag
_atom_site_refinement_flags_posn
_atom_site_refinement_flags_adp
_atom_site_refinement_flags_occupancy
_atom_site_disorder_assembly
_atom_site_disorder_group
Rh1 Rh 0.37624(3) 0.63657(2) 0.58831(2) 0.02595(11) Uani 1 1 d . . . . .
C1 C 0.4632(4) 0.5294(3) 0.4803(3) 0.0281(10) Uani 1 1 d . . . . .
H1 H 0.5198 0.5079 0.5041 0.034 Uiso 1 1 calc R U . . .
C2 C 0.4695(4) 0.5111(3) 0.4030(3) 0.0304(11) Uani 1 1 d . . . . .
C3 C 0.5367(5) 0.4595(4) 0.3789(4) 0.0470(16) Uani 1 1 d . . . . .
H3 H 0.5787 0.4359 0.4109 0.056 Uiso 1 1 calc R U . . .
C4 C 0.5422(6) 0.4424(5) 0.3076(5) 0.063(2) Uani 1 1 d . . . . .
H4 H 0.5877 0.4070 0.2912 0.076 Uiso 1 1 calc R U . . .
C5 C 0.4818(6) 0.4771(5) 0.2616(4) 0.0537(19) Uani 1 1 d . . . . .
H5 H 0.4859 0.4662 0.2132 0.064 Uiso 1 1 calc R U . . .
C6 C 0.4167(6) 0.5265(5) 0.2855(4) 0.0504(17) Uani 1 1 d . . . . .
H6 H 0.3753 0.5504 0.2533 0.060 Uiso 1 1 calc R U . . .
C7 C 0.4089(4) 0.5433(4) 0.3561(3) 0.0387(13) Uani 1 1 d . . . . .
H7 H 0.3613 0.5772 0.3719 0.046 Uiso 1 1 calc R U . . .
C8 C 0.5617(5) 0.6769(4) 0.3942(3) 0.0463(16) Uani 1 1 d . U . . .
C9 C 0.6258(6) 0.6380(5) 0.3536(4) 0.067(2) Uani 1 1 d . U . . .
H9 H 0.6674 0.6015 0.3734 0.081 Uiso 1 1 calc R U . . .
C10 C 0.6272(10) 0.6547(7) 0.2814(5) 0.096(3) Uani 1 1 d . U . . .
H10 H 0.6707 0.6285 0.2524 0.116 Uiso 1 1 calc R U . . .
C11 C 0.5669(12) 0.7084(8) 0.2512(5) 0.101(4) Uani 1 1 d . U . . .
C12 C 0.5089(12) 0.7444(6) 0.2940(5) 0.098(4) Uani 1 1 d . U . . .
H12 H 0.4681 0.7819 0.2749 0.118 Uiso 1 1 calc R U . . .
C13 C 0.5045(8) 0.7306(5) 0.3650(4) 0.063(2) Uani 1 1 d . U . . .
H13 H 0.4617 0.7584 0.3933 0.076 Uiso 1 1 calc R U . . .
C14 C 0.5716(17) 0.7218(11) 0.1747(5) 0.177(11) Uani 1 1 d . . . . .
H14A H 0.5136 0.7467 0.1591 0.265 Uiso 1 1 calc R U . . .
H14B H 0.5788 0.6729 0.1505 0.265 Uiso 1 1 calc R U . . .
H14C H 0.6254 0.7548 0.1641 0.265 Uiso 1 1 calc R U . . .
C15 C 0.3744(4) 0.4920(3) 0.5118(3) 0.0294(10) Uani 1 1 d . . . . .
H15 H 0.3184 0.5145 0.4878 0.035 Uiso 1 1 calc R U . . .
C16 C 0.3704(6) 0.4060(3) 0.5021(3) 0.0416(14) Uani 1 1 d . . . . .
C17 C 0.4415(8) 0.3603(5) 0.5279(5) 0.070(3) Uani 1 1 d . . . . .
H17 H 0.4953 0.3818 0.5496 0.085 Uiso 1 1 calc R U . . .
C18 C 0.4311(14) 0.2796(6) 0.5207(7) 0.114(6) Uani 1 1 d . . . . .
H18 H 0.4789 0.2468 0.5381 0.137 Uiso 1 1 calc R U . . .
C19 C 0.3532(11) 0.2482(5) 0.4891(7) 0.092(5) Uani 1 1 d . . . . .
H19 H 0.3473 0.1944 0.4840 0.111 Uiso 1 1 calc R U . . .
C20 C 0.2883(10) 0.2934(6) 0.4666(7) 0.099(5) Uani 1 1 d . . . . .
H20 H 0.2341 0.2711 0.4461 0.118 Uiso 1 1 calc R U . . .
C21 C 0.2926(7) 0.3739(4) 0.4703(5) 0.064(2) Uani 1 1 d . . . . .
H21 H 0.2438 0.4048 0.4517 0.077 Uiso 1 1 calc R U . . .
C22 C 0.2920(4) 0.4830(3) 0.6274(3) 0.0337(12) Uani 1 1 d . . . . .
H22A H 0.2967 0.5014 0.6760 0.040 Uiso 1 1 calc R U . . .
H22B H 0.2991 0.4267 0.6282 0.040 Uiso 1 1 calc R U . . .
C23 C 0.1969(4) 0.5021(3) 0.5999(3) 0.0290(11) Uani 1 1 d . . . . .
C24 C 0.1341(5) 0.4425(3) 0.5883(3) 0.0385(12) Uani 1 1 d . . . . .
H24 H 0.1520 0.3913 0.5978 0.046 Uiso 1 1 calc R U . . .
C25 C 0.0460(5) 0.4586(4) 0.5629(3) 0.0407(14) Uani 1 1 d . . . . .
C26 C 0.0162(5) 0.5301(4) 0.5444(4) 0.0430(14) Uani 1 1 d . . . . .
H26 H -0.0441 0.5385 0.5246 0.052 Uiso 1 1 calc R U . . .
C27 C 0.0787(4) 0.5899(3) 0.5560(3) 0.0332(12) Uani 1 1 d . . . . .
H27 H 0.0603 0.6405 0.5446 0.040 Uiso 1 1 calc R U . . .
C28 C 0.1676(4) 0.5771(3) 0.5839(3) 0.0275(10) Uani 1 1 d . . . . .
C29 C 0.2285(3) 0.6446(3) 0.5935(3) 0.0266(9) Uani 1 1 d . . . . .
C30 C 0.2616(4) 0.6932(3) 0.5377(3) 0.0290(11) Uani 1 1 d . . . . .
C31 C 0.3193(4) 0.7509(3) 0.5692(3) 0.0326(12) Uani 1 1 d . . . . .
C32 C 0.3243(4) 0.7381(3) 0.6421(3) 0.0367(13) Uani 1 1 d . . . . .
C33 C 0.2681(4) 0.6717(3) 0.6581(3) 0.0307(11) Uani 1 1 d . . . . .
C34 C 0.2478(5) 0.6430(4) 0.7298(3) 0.0409(13) Uani 1 1 d . . . . .
H34A H 0.1931 0.6091 0.7285 0.061 Uiso 1 1 calc R U . . .
H34B H 0.2346 0.6863 0.7607 0.061 Uiso 1 1 calc R U . . .
H34C H 0.3024 0.6149 0.7474 0.061 Uiso 1 1 calc R U . . .
C35 C 0.2410(4) 0.6862(4) 0.4627(3) 0.0354(12) Uani 1 1 d . . . . .
H35A H 0.1958 0.7256 0.4490 0.053 Uiso 1 1 calc R U . . .
H35B H 0.2144 0.6356 0.4533 0.053 Uiso 1 1 calc R U . . .
H35C H 0.2992 0.6926 0.4360 0.053 Uiso 1 1 calc R U . . .
C36 C 0.3592(5) 0.8203(3) 0.5318(5) 0.0482(17) Uani 1 1 d . . . . .
H36A H 0.3171 0.8640 0.5386 0.072 Uiso 1 1 calc R U . . .
H36B H 0.3649 0.8093 0.4819 0.072 Uiso 1 1 calc R U . . .
H36C H 0.4213 0.8324 0.5509 0.072 Uiso 1 1 calc R U . . .
C37 C 0.3772(6) 0.7846(4) 0.6938(4) 0.0535(17) Uani 1 1 d . . . . .
H37A H 0.4318 0.8079 0.6711 0.080 Uiso 1 1 calc R U . . .
H37B H 0.3984 0.7517 0.7321 0.080 Uiso 1 1 calc R U . . .
H37C H 0.3362 0.8247 0.7123 0.080 Uiso 1 1 calc R U . . .
C38 C 0.8023(7) 0.5042(7) 0.1099(5) 0.077(3) Uani 1 1 d . . . . .
H38 H 0.8461 0.4626 0.0950 0.092 Uiso 1 1 calc R U . . .
C39 C 1.0058(11) 0.9597(6) 0.1683(6) 0.102(4) Uani 1 1 d . . . . .
H39 H 1.0214 0.9410 0.2162 0.122 Uiso 1 1 calc R U . . .
N1 N 0.4571(3) 0.6113(2) 0.4964(2) 0.0252(8) Uani 1 1 d . . . . .
N2 N 0.3709(3) 0.5162(2) 0.5862(2) 0.0285(8) Uani 1 1 d . . . . .
H2 H 0.4304 0.4977 0.6083 0.034 Uiso 1 1 calc R U . . .
O1 O 0.6353(3) 0.6156(3) 0.5030(3) 0.0498(11) Uani 1 1 d . . . . .
O2 O 0.5401(3) 0.7324(2) 0.5172(2) 0.0381(9) Uani 1 1 d . . . . .
Cl1 Cl 0.51090(11) 0.61835(10) 0.66514(7) 0.0420(4) Uani 1 1 d . . . . .
Cl2 Cl 0.7083(3) 0.4622(5) 0.1566(3) 0.193(3) Uani 1 1 d . . . . .
Cl3 Cl 0.7555(3) 0.5452(2) 0.0368(2) 0.1217(14) Uani 1 1 d . . . . .
Cl4 Cl 0.8647(3) 0.5680(2) 0.1611(2) 0.1283(14) Uani 1 1 d . . . . .
Cl5 Cl 0.9531(3) 0.8854(2) 0.12309(17) 0.1087(11) Uani 1 1 d . . . . .
Cl6 Cl 1.1100(4) 0.9899(3) 0.1289(2) 0.1458(17) Uani 1 1 d . . . . .
Cl7 Cl 0.9319(5) 1.0364(3) 0.1765(4) 0.202(3) Uani 1 1 d . . . . .
F1 F -0.0131(3) 0.3988(2) 0.5508(3) 0.0613(12) Uani 1 1 d . . . . .
S1 S 0.55220(9) 0.65874(8) 0.48518(8) 0.0316(3) Uani 1 1 d . . . . .
C40 C 0.1757(10) 0.7580(8) 0.2480(8) 0.139(5) Uani 1 1 d D U . . .
H40 H 0.1433 0.7826 0.2885 0.167 Uiso 1 1 calc R U . A 1
Cl8 Cl 0.0848(5) 0.7026(6) 0.1990(4) 0.100(2) Uani 0.5 1 d D U P B 1
Cl9 Cl 0.2036(10) 0.8267(7) 0.1927(9) 0.145(4) Uani 0.5 1 d D U P B 1
Cl10 Cl 0.2435(6) 0.6828(4) 0.2813(4) 0.098(2) Uani 0.5 1 d D U P B 1
Cl8B Cl 0.2896(12) 0.7390(14) 0.2826(7) 0.246(9) Uani 0.5 1 d D U P B 2
Cl9B Cl 0.1090(13) 0.6846(9) 0.2277(15) 0.276(11) Uani 0.5 1 d D U P B 2
Cl11 Cl 0.2364(15) 0.7931(10) 0.1702(7) 0.196(7) Uani 0.5 1 d D U P B 2

loop_
_atom_site_aniso_label
_atom_site_aniso_U_11
_atom_site_aniso_U_22
_atom_site_aniso_U_33
_atom_site_aniso_U_23
_atom_site_aniso_U_13
_atom_site_aniso_U_12
Rh1 0.02246(17) 0.02928(17) 0.02611(18) -0.00285(16) 0.00238(16) 0.00040(15)
C1 0.025(2) 0.031(2) 0.028(3) -0.002(2) 0.002(2) 0.0019(19)
C2 0.030(3) 0.031(2) 0.030(3) -0.005(2) 0.007(2) -0.0040(19)
C3 0.047(4) 0.049(4) 0.045(4) -0.009(3) 0.013(3) 0.008(3)
C4 0.067(5) 0.067(5) 0.056(5) -0.025(4) 0.017(4) 0.011(4)
C5 0.065(5) 0.056(4) 0.040(4) -0.018(3) 0.010(3) -0.008(4)
C6 0.055(4) 0.063(4) 0.033(3) -0.007(3) -0.007(3) -0.012(3)
C7 0.037(3) 0.045(3) 0.034(3) -0.008(3) 0.000(2) -0.001(2)
C8 0.056(4) 0.048(3) 0.034(3) -0.011(2) 0.016(3) -0.032(3)
C9 0.061(4) 0.086(5) 0.054(4) -0.027(4) 0.031(3) -0.036(4)
C10 0.121(8) 0.117(7) 0.051(4) -0.039(4) 0.043(4) -0.074(6)
C11 0.164(10) 0.096(7) 0.043(5) -0.009(4) 0.015(5) -0.079(6)
C12 0.192(10) 0.066(5) 0.036(4) 0.003(3) -0.011(5) -0.056(6)
C13 0.098(6) 0.057(4) 0.034(3) 0.004(3) -0.006(4) -0.025(4)
C14 0.32(3) 0.177(16) 0.035(5) -0.010(7) 0.011(9) -0.145(18)
C15 0.029(2) 0.028(2) 0.031(2) -0.0013(19) 0.003(2) 0.004(2)
C16 0.058(4) 0.027(2) 0.040(3) 0.000(2) 0.020(3) -0.001(3)
C17 0.105(7) 0.036(3) 0.070(5) 0.010(4) 0.009(5) 0.030(4)
C18 0.211(17) 0.041(5) 0.090(8) 0.018(5) 0.050(10) 0.056(8)
C19 0.145(13) 0.029(4) 0.103(8) -0.016(5) 0.063(8) -0.002(6)
C20 0.131(10) 0.048(5) 0.117(9) -0.044(6) 0.070(8) -0.034(6)
C21 0.074(5) 0.044(4) 0.074(5) -0.024(4) 0.031(4) -0.022(4)
C22 0.039(3) 0.030(3) 0.032(3) 0.010(2) 0.010(2) 0.006(2)
C23 0.035(3) 0.029(2) 0.023(3) -0.0018(19) 0.008(2) -0.002(2)
C24 0.052(3) 0.030(2) 0.034(3) 0.003(2) 0.009(3) -0.007(2)
C25 0.045(3) 0.036(3) 0.041(3) -0.005(3) 0.010(3) -0.022(3)
C26 0.033(3) 0.046(3) 0.050(4) 0.000(3) -0.004(3) -0.007(3)
C27 0.027(3) 0.030(3) 0.042(3) 0.005(2) 0.000(2) -0.002(2)
C28 0.031(2) 0.027(2) 0.024(2) 0.001(2) 0.007(2) -0.0026(19)
C29 0.023(2) 0.027(2) 0.030(2) -0.002(2) 0.0061(19) 0.0005(17)
C30 0.025(2) 0.027(2) 0.035(3) 0.004(2) 0.006(2) 0.004(2)
C31 0.028(3) 0.023(2) 0.047(3) 0.000(2) 0.009(2) -0.0008(19)
C32 0.029(3) 0.035(3) 0.046(3) -0.013(3) 0.008(3) -0.003(2)
C33 0.027(2) 0.030(3) 0.036(3) -0.008(2) 0.006(2) 0.000(2)
C34 0.046(3) 0.048(3) 0.028(3) -0.010(3) 0.007(2) -0.003(3)
C35 0.030(3) 0.042(3) 0.034(3) 0.005(2) 0.003(2) 0.011(2)
C36 0.040(4) 0.026(3) 0.079(5) 0.007(3) 0.011(3) -0.005(2)
C37 0.048(4) 0.048(3) 0.064(4) -0.022(3) 0.006(4) -0.014(3)
C38 0.051(5) 0.107(8) 0.072(6) -0.009(5) 0.016(4) 0.017(5)
C39 0.181(14) 0.062(6) 0.061(6) 0.020(5) 0.018(8) 0.019(7)
N1 0.022(2) 0.030(2) 0.023(2) -0.0033(16) 0.0029(16) -0.0016(16)
N2 0.028(2) 0.0311(19) 0.0262(19) 0.0036(18) 0.004(2) 0.0048(17)
O1 0.025(2) 0.063(3) 0.061(3) -0.004(2) 0.001(2) 0.0029(19)
O2 0.033(2) 0.040(2) 0.041(2) -0.0084(19) 0.0051(18) -0.0118(17)
Cl1 0.0356(7) 0.0637(10) 0.0266(6) -0.0038(6) -0.0081(5) 0.0082(6)
Cl2 0.102(3) 0.349(9) 0.128(4) 0.019(5) 0.055(3) -0.041(4)
Cl3 0.119(3) 0.129(3) 0.116(3) -0.001(2) -0.014(2) 0.068(2)
Cl4 0.116(3) 0.139(3) 0.130(3) -0.067(3) -0.008(2) 0.025(2)
Cl5 0.143(3) 0.099(2) 0.0846(19) -0.0196(16) 0.012(2) 0.004(2)
Cl6 0.178(5) 0.138(3) 0.122(3) 0.050(3) 0.012(3) -0.023(3)
Cl7 0.287(8) 0.098(3) 0.220(6) 0.013(3) 0.094(6) 0.081(4)
F1 0.062(3) 0.044(2) 0.078(3) 0.000(2) -0.001(2) -0.030(2)
S1 0.0229(6) 0.0389(7) 0.0330(7) -0.0053(5) 0.0036(5) -0.0060(5)
C40 0.160(10) 0.125(8) 0.132(10) 0.021(7) -0.014(8) 0.048(7)
Cl8 0.077(3) 0.151(7) 0.072(3) -0.029(4) -0.009(3) 0.044(4)
Cl9 0.141(8) 0.122(7) 0.173(11) 0.025(7) 0.005(7) 0.030(6)
Cl10 0.105(5) 0.107(4) 0.084(4) 0.014(3) -0.039(4) 0.017(4)
Cl8B 0.221(13) 0.38(2) 0.132(9) 0.100(14) -0.024(9) 0.112(13)
Cl9B 0.222(15) 0.157(10) 0.45(3) -0.079(14) 0.100(15) 0.041(10)
Cl11 0.253(18) 0.201(15) 0.133(9) 0.039(10) -0.048(10) -0.031(12)

loop_
_atom_type_symbol
_atom_type_description
_atom_type_scat_dispersion_real
_atom_type_scat_dispersion_imag
_atom_type_scat_source
C C 0.0033 0.0016 'International Tables Vol C Tables 4.2.6.8 and 6.1.1.4'
H H 0.0000 0.0000 'International Tables Vol C Tables 4.2.6.8 and 6.1.1.4'
Cl Cl 0.1484 0.1585 'International Tables Vol C Tables 4.2.6.8 and 6.1.1.4'
F F 0.0171 0.0103 'International Tables Vol C Tables 4.2.6.8 and 6.1.1.4'
O O 0.0106 0.0060 'International Tables Vol C Tables 4.2.6.8 and 6.1.1.4'
Rh Rh -1.1178 0.9187 'International Tables Vol C Tables 4.2.6.8 and 6.1.1.4'
S S 0.1246 0.1234 'International Tables Vol C Tables 4.2.6.8 and 6.1.1.4'
N N 0.0061 0.0033 'International Tables Vol C Tables 4.2.6.8 and 6.1.1.4'

loop_
_geom_angle_atom_site_label_1
_geom_angle_atom_site_label_2
_geom_angle_atom_site_label_3
_geom_angle
C29 Rh1 N2 91.81(18)
C29 Rh1 C33 39.7(2)
N2 Rh1 C33 105.95(19)
C29 Rh1 C30 39.8(2)
N2 Rh1 C30 115.3(2)
C33 Rh1 C30 66.4(2)
C29 Rh1 N1 125.84(19)
N2 Rh1 N1 78.37(17)
C33 Rh1 N1 163.9(2)
C30 Rh1 N1 97.54(19)
C29 Rh1 C32 65.6(2)
N2 Rh1 C32 144.1(2)
C33 Rh1 C32 39.1(2)
C30 Rh1 C32 65.1(2)
N1 Rh1 C32 137.3(2)
C29 Rh1 C31 65.1(2)
N2 Rh1 C31 153.7(2)
C33 Rh1 C31 64.8(2)
C30 Rh1 C31 38.7(2)
N1 Rh1 C31 104.40(19)
C32 Rh1 C31 37.8(3)
C29 Rh1 Cl1 139.77(15)
N2 Rh1 Cl1 84.78(14)
C33 Rh1 Cl1 103.07(17)
C30 Rh1 Cl1 158.90(16)
N1 Rh1 Cl1 92.74(12)
C32 Rh1 Cl1 94.99(18)
C31 Rh1 Cl1 120.75(17)
N1 C1 C2 114.5(4)
N1 C1 C15 106.5(4)
C2 C1 C15 109.9(4)
N1 C1 H1 108.6
C2 C1 H1 108.6
C15 C1 H1 108.6
C7 C2 C3 118.8(6)
C7 C2 C1 121.1(5)
C3 C2 C1 120.1(6)
C2 C3 C4 120.0(7)
C2 C3 H3 120.0
C4 C3 H3 120.0
C5 C4 C3 119.8(7)
C5 C4 H4 120.1
C3 C4 H4 120.1
C6 C5 C4 119.8(7)
C6 C5 H5 120.1
C4 C5 H5 120.1
C5 C6 C7 121.4(7)
C5 C6 H6 119.3
C7 C6 H6 119.3
C2 C7 C6 120.2(6)
C2 C7 H7 119.9
C6 C7 H7 119.9
C13 C8 C9 120.2(8)
C13 C8 S1 118.7(6)
C9 C8 S1 121.1(7)
C8 C9 C10 117.4(11)
C8 C9 H9 121.3
C10 C9 H9 121.3
C9 C10 C11 122.3(11)
C9 C10 H10 118.8
C11 C10 H10 118.8
C12 C11 C10 116.5(10)
C12 C11 C14 124.3(18)
C10 C11 C14 119.2(16)
C11 C12 C13 123.7(14)
C11 C12 H12 118.1
C13 C12 H12 118.1
C8 C13 C12 119.8(11)
C8 C13 H13 120.1
C12 C13 H13 120.1
C11 C14 H14A 109.5
C11 C14 H14B 109.5
H14A C14 H14B 109.5
C11 C14 H14C 109.5
H14A C14 H14C 109.5
H14B C14 H14C 109.5
N2 C15 C16 113.5(4)
N2 C15 C1 106.4(4)
C16 C15 C1 113.7(5)
N2 C15 H15 107.7
C16 C15 H15 107.7
C1 C15 H15 107.7
C17 C16 C21 120.5(7)
C17 C16 C15 120.2(7)
C21 C16 C15 119.2(7)
C16 C17 C18 117.6(12)
C16 C17 H17 121.2
C18 C17 H17 121.2
C19 C18 C17 121.4(12)
C19 C18 H18 119.3
C17 C18 H18 119.3
C20 C19 C18 118.5(9)
C20 C19 H19 120.7
C18 C19 H19 120.7
C19 C20 C21 124.4(13)
C19 C20 H20 117.8
C21 C20 H20 117.8
C16 C21 C20 117.6(11)
C16 C21 H21 121.2
C20 C21 H21 121.2
N2 C22 C23 114.1(4)
N2 C22 H22A 108.7
C23 C22 H22A 108.7
N2 C22 H22B 108.7
C23 C22 H22B 108.7
H22A C22 H22B 107.6
C24 C23 C28 118.3(5)
C24 C23 C22 118.1(5)
C28 C23 C22 123.7(5)
C25 C24 C23 119.2(5)
C25 C24 H24 120.4
C23 C24 H24 120.4
C24 C25 F1 117.8(6)
C24 C25 C26 124.1(5)
F1 C25 C26 117.9(6)
C25 C26 C27 116.7(6)
C25 C26 H26 121.6
C27 C26 H26 121.6
C26 C27 C28 121.4(6)
C26 C27 H27 119.3
C28 C27 H27 119.3
C27 C28 C23 120.2(5)
C27 C28 C29 116.9(5)
C23 C28 C29 123.0(5)
C33 C29 C30 108.3(5)
C33 C29 C28 126.9(5)
C30 C29 C28 124.8(5)
C33 C29 Rh1 70.9(3)
C30 C29 Rh1 71.3(3)
C28 C29 Rh1 121.7(3)
C31 C30 C29 106.8(5)
C31 C30 C35 125.7(5)
C29 C30 C35 127.4(5)
C31 C30 Rh1 72.6(3)
C29 C30 Rh1 68.9(3)
C35 C30 Rh1 123.7(4)
C32 C31 C30 109.4(5)
C32 C31 C36 124.9(6)
C30 C31 C36 125.3(6)
C32 C31 Rh1 70.9(3)
C30 C31 Rh1 68.8(3)
C36 C31 Rh1 132.1(4)
C31 C32 C33 108.0(5)
C31 C32 C37 126.6(6)
C33 C32 C37 125.4(6)
C31 C32 Rh1 71.3(3)
C33 C32 Rh1 68.4(3)
C37 C32 Rh1 126.1(5)
C29 C33 C32 107.5(5)
C29 C33 C34 127.2(5)
C32 C33 C34 125.0(5)
C29 C33 Rh1 69.4(3)
C32 C33 Rh1 72.5(3)
C34 C33 Rh1 128.4(4)
C33 C34 H34A 109.5
C33 C34 H34B 109.5
H34A C34 H34B 109.5
C33 C34 H34C 109.5
H34A C34 H34C 109.5
H34B C34 H34C 109.5
C30 C35 H35A 109.5
C30 C35 H35B 109.5
H35A C35 H35B 109.5
C30 C35 H35C 109.5
H35A C35 H35C 109.5
H35B C35 H35C 109.5
C31 C36 H36A 109.5
C31 C36 H36B 109.5
H36A C36 H36B 109.5
C31 C36 H36C 109.5
H36A C36 H36C 109.5
H36B C36 H36C 109.5
C32 C37 H37A 109.5
C32 C37 H37B 109.5
H37A C37 H37B 109.5
C32 C37 H37C 109.5
H37A C37 H37C 109.5
H37B C37 H37C 109.5
Cl3 C38 Cl4 113.2(7)
Cl3 C38 Cl2 107.1(6)
Cl4 C38 Cl2 111.7(6)
Cl3 C38 H38 108.2
Cl4 C38 H38 108.2
Cl2 C38 H38 108.2
Cl7 C39 Cl5 111.7(9)
Cl7 C39 Cl6 108.9(6)
Cl5 C39 Cl6 112.3(7)
Cl7 C39 H39 108.0
Cl5 C39 H39 108.0
Cl6 C39 H39 108.0
C1 N1 S1 115.3(3)
C1 N1 Rh1 113.8(3)
S1 N1 Rh1 117.1(2)
C15 N2 C22 114.9(5)
C15 N2 Rh1 107.5(3)
C22 N2 Rh1 114.0(3)
C15 N2 H2 106.6
C22 N2 H2 106.6
Rh1 N2 H2 106.6
O2 S1 O1 117.8(3)
O2 S1 N1 107.9(2)
O1 S1 N1 112.9(3)
O2 S1 C8 105.5(3)
O1 S1 C8 105.3(4)
N1 S1 C8 106.8(3)
Cl9 C40 Cl10 130.5(11)
Cl9B C40 Cl8B 117.8(14)
Cl9B C40 Cl11 109.9(15)
Cl8B C40 Cl11 86.4(10)
Cl9 C40 Cl8 102.8(10)
Cl10 C40 Cl8 100.0(8)
Cl9 C40 H40 107.1
Cl10 C40 H40 107.1
Cl8 C40 H40 107.1
C40 Cl8B Cl11 47.6(6)
C40 Cl11 Cl8B 46.0(6)

loop_
_geom_bond_atom_site_label_1
_geom_bond_atom_site_label_2
_geom_bond_distance
Rh1 C29 2.109(5)
Rh1 N2 2.109(4)
Rh1 C33 2.129(5)
Rh1 C30 2.141(6)
Rh1 N1 2.150(4)
Rh1 C32 2.184(6)
Rh1 C31 2.191(5)
Rh1 Cl1 2.4371(15)
C1 N1 1.469(7)
C1 C2 1.518(8)
C1 C15 1.546(8)
C1 H1 1.0000
C2 C7 1.366(9)
C2 C3 1.394(8)
C3 C4 1.401(11)
C3 H3 0.9500
C4 C5 1.372(13)
C4 H4 0.9500
C5 C6 1.347(11)
C5 H5 0.9500
C6 C7 1.391(9)
C6 H6 0.9500
C7 H7 0.9500
C8 C13 1.364(13)
C8 C9 1.377(11)
C8 S1 1.778(7)
C9 C10 1.416(14)
C9 H9 0.9500
C10 C11 1.40(2)
C10 H10 0.9500
C11 C12 1.32(2)
C11 C14 1.487(15)
C12 C13 1.384(12)
C12 H12 0.9500
C13 H13 0.9500
C14 H14A 0.9800
C14 H14B 0.9800
C14 H14C 0.9800
C15 N2 1.488(7)
C15 C16 1.518(7)
C15 H15 1.0000
C16 C17 1.382(12)
C16 C21 1.383(12)
C17 C18 1.427(15)
C17 H17 0.9500
C18 C19 1.38(2)
C18 H18 0.9500
C19 C20 1.29(2)
C19 H19 0.9500
C20 C21 1.412(12)
C20 H20 0.9500
C21 H21 0.9500
C22 N2 1.490(7)
C22 C23 1.490(8)
C22 H22A 0.9900
C22 H22B 0.9900
C23 C24 1.391(8)
C23 C28 1.410(7)
C24 C25 1.374(10)
C24 H24 0.9500
C25 F1 1.361(7)
C25 C26 1.369(10)
C26 C27 1.391(8)
C26 H26 0.9500
C27 C28 1.391(8)
C27 H27 0.9500
C28 C29 1.477(7)
C29 C33 1.441(8)
C29 C30 1.446(7)
C30 C31 1.434(8)
C30 C35 1.472(9)
C31 C32 1.417(9)
C31 C36 1.520(8)
C32 C33 1.443(8)
C32 C37 1.486(9)
C33 C34 1.492(8)
C34 H34A 0.9800
C34 H34B 0.9800
C34 H34C 0.9800
C35 H35A 0.9800
C35 H35B 0.9800
C35 H35C 0.9800
C36 H36A 0.9800
C36 H36B 0.9800
C36 H36C 0.9800
C37 H37A 0.9800
C37 H37B 0.9800
C37 H37C 0.9800
C38 Cl3 1.711(11)
C38 Cl4 1.730(12)
C38 Cl2 1.769(11)
C38 H38 1.0000
C39 Cl7 1.713(13)
C39 Cl5 1.734(14)
C39 Cl6 1.745(15)
C39 H39 1.0000
N1 S1 1.601(4)
N2 H2 1.0000
O1 S1 1.444(5)
O2 S1 1.438(5)
C40 Cl9B 1.645(17)
C40 Cl9 1.651(15)
C40 Cl10 1.753(13)
C40 Cl8B 1.781(15)
C40 Cl11 1.829(17)
C40 Cl8 1.871(15)
C40 H40 1.0000
Cl8B Cl11 2.471(18)
